data_9010909
loop_
_publ_author_name
'Kojitani, H.'
'Katsura, T.'
'Akaogi, M.'

_publ_section_title
;Aluminum substitution mechanisms in perovskite-type MgSiO3: an investigation
 by Rietveld analysis Sample: Nonstoichiometric with XAl = 0.10
;
_journal_name_full 'Physics and Chemistry of Minerals'
_journal_page_first 257
_journal_page_last 267
_journal_paper_doi 10.1007/s00269-007-0144-z
_journal_volume 34
_journal_year 2007
_chemical_compound_source Synthetic
_chemical_formula_sum 'Al0.1 Mg0.97 O2.979 Si0.93'
_chemical_name_mineral 'Perovskite-type MgSiO3'
_space_group_IT_number 62
_symmetry_space_group_name_Hall '-P 2c 2ab'
_symmetry_space_group_name_H-M 'P b n m'
_cell_angle_alpha 90
_cell_angle_beta 90
_cell_angle_gamma 90
_cell_formula_units_Z 4
_cell_length_a 4.7769
_cell_length_b 4.9336
_cell_length_c 6.9085
_cell_volume 162.815
_database_code_amcsd 0009079
_exptl_crystal_density_diffrn 4.082
_cod_original_formula_sum 'Mg.97 Al.1 Si.93 O2.979'
_cod_database_code 9010909

loop_
_space_group_symop_operation_xyz
x,y,z
x,y,1/2-z
-x,-y,1/2+z
1/2+x,1/2-y,1/2+z
1/2-x,1/2+y,1/2-z
1/2-x,1/2+y,z
1/2+x,1/2-y,-z
-x,-y,-z

loop_
_atom_site_label
_atom_site_fract_x
_atom_site_fract_y
_atom_site_fract_z
_atom_site_occupancy
_atom_site_U_iso_or_equiv
Mg 0.98860 0.05610 0.25000 0.97000 0.00380
Al1 0.98860 0.05610 0.25000 0.03000 0.00380
Si 0.00000 0.50000 0.00000 0.93000 0.00190
Al2 0.00000 0.50000 0.00000 0.07000 0.00190
O1 0.10580 0.46280 0.25000 0.99300 0.01039
O2 0.69830 0.29670 0.05330 0.99300 0.00823

loop_
_cod_changelog_entry_id
_cod_changelog_entry_author
_cod_changelog_entry_date
_cod_changelog_entry_text
1
;cod-tools version 3.10.1
Id: cif_fix_AMCSD_atom_labels 10224 2024-08-07 11:09:31Z saulius
;
2024-08-07T19:40:01+03:00
;Changed the following '_atom_site_label' values:
the first duplicated label 'Al'  converted to 'Al1'
duplicated label 'Al' at index 3 converted to 'Al2'
;

loop_
_cod_related_entry_id
_cod_related_entry_database
_cod_related_entry_code
1 AMCSD 0009079
